data_7005457
loop_
_publ_author_name
'Alvarez, Celedonio M.'
'Garc\'ia-Rodr\'iguez, Ra\'ul'
'Miguel, Daniel'

_publ_section_title
;
 Pyridine-2-carboxaldehyde as ligand: synthesis and derivatization of
 carbonyl complexes.
;
_journal_issue 32
_journal_name_full 'Dalton transactions (Cambridge, England : 2003)'
_journal_page_first 3546
_journal_page_last 3554
_journal_paper_doi 10.1039/b702418e
_journal_year 2007
_chemical_formula_sum 'C9 H5 Br N O4 Re'
_chemical_formula_weight 457.25
_chemical_name_systematic
;
?
;
_space_group_IT_number 14
_symmetry_cell_setting monoclinic
_symmetry_space_group_name_Hall '-P 2ybc'
_symmetry_space_group_name_H-M 'P 1 21/c 1'
_atom_sites_solution_hydrogens geom
_atom_sites_solution_primary direct
_atom_sites_solution_secondary difmap
_audit_creation_method SHELXL-97
_cell_angle_alpha 90.00
_cell_angle_beta 90.210(5)
_cell_angle_gamma 90.00
_cell_formula_units_Z 4
_cell_length_a 10.693(3)
_cell_length_b 8.987(3)
_cell_length_c 11.888(3)
_cell_measurement_temperature 298(2)
_cell_volume 1142.4(6)
_computing_cell_refinement 'Bruker SMART'
_computing_data_collection 'Bruker SMART'
_computing_data_reduction 'Bruker SHELXTL'
_computing_molecular_graphics 'Bruker SHELXTL'
_computing_publication_material 'Bruker SHELXTL'
_computing_structure_refinement 'SHELXL-97 (Sheldrick, 1997)'
_computing_structure_solution 'SHELXS-97 (Sheldrick, 1990)'
_diffrn_ambient_temperature 298(2)
_diffrn_measured_fraction_theta_full 0.998
_diffrn_measured_fraction_theta_max 0.998
_diffrn_measurement_device_type 'CCD area detector'
_diffrn_measurement_method 'phi and omega scans'
_diffrn_radiation_monochromator graphite
_diffrn_radiation_source 'fine-focus sealed tube'
_diffrn_radiation_type MoK\a
_diffrn_radiation_wavelength 0.71073
_diffrn_reflns_av_R_equivalents 0.0345
_diffrn_reflns_av_sigmaI/netI 0.0293
_diffrn_reflns_limit_h_max 11
_diffrn_reflns_limit_h_min -9
_diffrn_reflns_limit_k_max 9
_diffrn_reflns_limit_k_min -9
_diffrn_reflns_limit_l_max 13
_diffrn_reflns_limit_l_min -11
_diffrn_reflns_number 4929
_diffrn_reflns_theta_full 23.26
_diffrn_reflns_theta_max 23.26
_diffrn_reflns_theta_min 1.90
_exptl_absorpt_coefficient_mu 14.130
_exptl_absorpt_correction_T_max 1.000000
_exptl_absorpt_correction_T_min 0.497547
_exptl_absorpt_correction_type multi-scan
_exptl_absorpt_process_details SADABS
_exptl_crystal_colour RED-BROWN
_exptl_crystal_density_diffrn 2.659
_exptl_crystal_density_method 'not measured'
_exptl_crystal_description PRISM
_exptl_crystal_F_000 832
_exptl_crystal_size_max 0.17
_exptl_crystal_size_mid 0.08
_exptl_crystal_size_min 0.06
_refine_diff_density_max 0.760
_refine_diff_density_min -0.877
_refine_diff_density_rms 0.130
_refine_ls_extinction_method none
_refine_ls_goodness_of_fit_ref 1.046
_refine_ls_hydrogen_treatment constr
_refine_ls_matrix_type full
_refine_ls_number_parameters 145
_refine_ls_number_reflns 1635
_refine_ls_number_restraints 0
_refine_ls_restrained_S_all 1.046
_refine_ls_R_factor_all 0.0282
_refine_ls_R_factor_gt 0.0220
_refine_ls_shift/su_max 0.001
_refine_ls_shift/su_mean 0.000
_refine_ls_structure_factor_coef Fsqd
_refine_ls_weighting_details 'calc w=1/[\s^2^(Fo^2^)+(0.0258P)^2^+0.0000P] where P=(Fo^2^+2Fc^2^)/3'
_refine_ls_weighting_scheme calc
_refine_ls_wR_factor_gt 0.0500
_refine_ls_wR_factor_ref 0.0516
_reflns_number_gt 1403
_reflns_number_total 1635
_reflns_threshold_expression >2sigma(I)
_cod_data_source_file b702418e.txt
_cod_data_source_block Compound_1c_(rg344dm)
_cod_depositor_comments
;
The following automatic conversions were performed:
'_symmetry_cell_setting' value 'Monoclinic' changed to 'monoclinic'
according to '/home/saulius/struct/CIF-dictionaries/cif_core.dic'
dictionary named 'cif_core.dic' version 2.4.1 from 2010-06-29.

Automatic conversion script
Id: cif_fix_enum 1527 2010-12-29 10:47:43Z saulius 
;
_cod_original_sg_symbol_H-M P2(1)/c
_cod_database_code 7005457

loop_
_symmetry_equiv_pos_as_xyz
'x, y, z'
'-x, y+1/2, -z+1/2'
'-x, -y, -z'
'x, -y-1/2, z-1/2'

loop_
_atom_site_label
_atom_site_type_symbol
_atom_site_fract_x
_atom_site_fract_y
_atom_site_fract_z
_atom_site_U_iso_or_equiv
_atom_site_adp_type
_atom_site_occupancy
_atom_site_symmetry_multiplicity
_atom_site_calc_flag
_atom_site_refinement_flags
_atom_site_disorder_assembly
_atom_site_disorder_group
Re1 Re 0.67254(2) 0.40636(3) 0.77536(2) 0.03007(12) Uani 1 1 d . . .
Br1 Br 0.88871(6) 0.41294(7) 0.67268(6) 0.04235(19) Uani 1 1 d . . .
N1 N 0.7717(4) 0.5059(5) 0.9175(4) 0.0292(12) Uani 1 1 d . . .
C1 C 0.5166(7) 0.4156(6) 0.8505(6) 0.0362(16) Uani 1 1 d . . .
O1 O 0.4205(5) 0.4219(5) 0.8944(4) 0.0551(14) Uani 1 1 d . . .
C2 C 0.5850(7) 0.3459(8) 0.6419(6) 0.0479(18) Uani 1 1 d . . .
O2 O 0.5284(6) 0.3110(7) 0.5635(5) 0.0809(18) Uani 1 1 d . . .
C3 C 0.6877(6) 0.2029(8) 0.8170(6) 0.0444(17) Uani 1 1 d . . .
O3 O 0.6993(6) 0.0816(5) 0.8445(5) 0.0752(18) Uani 1 1 d . . .
O4 O 0.6736(4) 0.6443(5) 0.7427(4) 0.0421(11) Uani 1 1 d . . .
C11 C 0.8189(6) 0.4384(7) 1.0081(5) 0.0356(16) Uani 1 1 d . . .
H11 H 0.8098 0.3358 1.0140 0.043 Uiso 1 1 calc R . .
C12 C 0.8798(6) 0.5121(8) 1.0929(5) 0.0425(17) Uani 1 1 d . . .
H12 H 0.9109 0.4606 1.1548 0.051 Uiso 1 1 calc R . .
C13 C 0.8943(6) 0.6649(9) 1.0845(6) 0.052(2) Uani 1 1 d . . .
H13 H 0.9370 0.7170 1.1403 0.062 Uiso 1 1 calc R . .
C14 C 0.8450(6) 0.7391(7) 0.9931(6) 0.0442(18) Uani 1 1 d . . .
H14 H 0.8520 0.8419 0.9866 0.053 Uiso 1 1 calc R . .
C15 C 0.7849(6) 0.6558(7) 0.9113(5) 0.0348(15) Uani 1 1 d . . .
C16 C 0.7283(7) 0.7213(8) 0.8121(6) 0.0445(18) Uani 1 1 d . . .
H16 H 0.7336 0.8235 0.8010 0.053 Uiso 1 1 calc R . .

loop_
_atom_site_aniso_label
_atom_site_aniso_U_11
_atom_site_aniso_U_22
_atom_site_aniso_U_33
_atom_site_aniso_U_23
_atom_site_aniso_U_13
_atom_site_aniso_U_12
Re1 0.03403(18) 0.02596(16) 0.03025(17) -0.00292(12) 0.00316(11) 0.00021(12)
Br1 0.0410(4) 0.0454(4) 0.0407(4) -0.0033(3) 0.0100(3) 0.0007(3)
N1 0.033(3) 0.025(3) 0.030(3) 0.000(2) 0.004(2) 0.001(2)
C1 0.040(5) 0.025(3) 0.043(4) -0.004(3) -0.014(3) 0.001(3)
O1 0.037(3) 0.072(4) 0.056(3) -0.007(3) 0.009(3) 0.000(3)
C2 0.052(5) 0.052(5) 0.039(4) -0.007(4) 0.007(4) 0.000(4)
O2 0.087(4) 0.102(5) 0.054(4) -0.024(3) -0.013(3) -0.016(4)
C3 0.048(5) 0.033(4) 0.052(4) -0.009(4) 0.003(3) -0.005(3)
O3 0.118(5) 0.024(3) 0.084(4) 0.001(3) 0.009(4) 0.005(3)
O4 0.056(3) 0.025(2) 0.045(3) 0.004(2) 0.004(2) 0.005(2)
C11 0.035(4) 0.033(4) 0.039(4) 0.000(3) 0.009(3) 0.002(3)
C12 0.031(4) 0.063(5) 0.033(4) -0.005(4) -0.001(3) 0.005(4)
C13 0.035(4) 0.066(5) 0.054(5) -0.026(4) 0.002(4) -0.006(4)
C14 0.046(5) 0.034(4) 0.053(5) -0.015(4) 0.012(4) -0.007(3)
C15 0.037(4) 0.031(3) 0.036(4) -0.004(3) 0.012(3) -0.003(3)
C16 0.062(5) 0.020(3) 0.051(4) -0.002(4) 0.019(4) 0.002(4)

loop_
_atom_type_symbol
_atom_type_description
_atom_type_scat_dispersion_real
_atom_type_scat_dispersion_imag
_atom_type_scat_source
C C 0.0033 0.0016 'International Tables Vol C Tables 4.2.6.8 and 6.1.1.4'
H H 0.0000 0.0000 'International Tables Vol C Tables 4.2.6.8 and 6.1.1.4'
N N 0.0061 0.0033 'International Tables Vol C Tables 4.2.6.8 and 6.1.1.4'
O O 0.0106 0.0060 'International Tables Vol C Tables 4.2.6.8 and 6.1.1.4'
Br Br -0.2901 2.4595 'International Tables Vol C Tables 4.2.6.8 and 6.1.1.4'
Re Re -1.0185 7.2310 'International Tables Vol C Tables 4.2.6.8 and 6.1.1.4'

loop_
_geom_angle_atom_site_label_1
_geom_angle_atom_site_label_2
_geom_angle_atom_site_label_3
_geom_angle
_geom_angle_site_symmetry_1
_geom_angle_site_symmetry_3
_geom_angle_publ_flag
C1 Re1 C3 89.6(3) . . ?
C1 Re1 C2 88.5(3) . . ?
C3 Re1 C2 89.1(3) . . ?
C1 Re1 O4 92.6(2) . . ?
C3 Re1 O4 172.9(2) . . ?
C2 Re1 O4 97.7(3) . . ?
C1 Re1 N1 92.5(2) . . ?
C3 Re1 N1 98.7(2) . . ?
C2 Re1 N1 172.2(2) . . ?
O4 Re1 N1 74.47(18) . . ?
C1 Re1 Br1 176.18(17) . . ?
C3 Re1 Br1 93.9(2) . . ?
C2 Re1 Br1 92.9(2) . . ?
O4 Re1 Br1 83.64(12) . . ?
N1 Re1 Br1 85.67(12) . . ?
C11 N1 C15 117.2(5) . . ?
C11 N1 Re1 128.3(4) . . ?
C15 N1 Re1 114.5(4) . . ?
O1 C1 Re1 178.7(6) . . ?
O2 C2 Re1 177.6(6) . . ?
O3 C3 Re1 178.0(7) . . ?
C16 O4 Re1 116.0(4) . . ?
N1 C11 C12 123.5(6) . . ?
C11 C12 C13 118.7(7) . . ?
C14 C13 C12 119.6(6) . . ?
C13 C14 C15 117.9(6) . . ?
N1 C15 C14 123.1(6) . . ?
N1 C15 C16 113.9(6) . . ?
C14 C15 C16 123.0(6) . . ?
O4 C16 C15 121.1(6) . . ?

loop_
_geom_bond_atom_site_label_1
_geom_bond_atom_site_label_2
_geom_bond_distance
_geom_bond_site_symmetry_2
_geom_bond_publ_flag
Re1 C1 1.896(8) . ?
Re1 C3 1.901(8) . ?
Re1 C2 1.918(8) . ?
Re1 O4 2.174(4) . ?
Re1 N1 2.184(5) . ?
Re1 Br1 2.6185(9) . ?
N1 C11 1.333(8) . ?
N1 C15 1.357(8) . ?
C1 O1 1.156(8) . ?
C2 O2 1.153(8) . ?
C3 O3 1.145(8) . ?
O4 C16 1.223(8) . ?
C11 C12 1.369(9) . ?
C12 C13 1.385(10) . ?
C13 C14 1.379(9) . ?
C14 C15 1.384(9) . ?
C15 C16 1.448(9) . ?
